data_7114801
loop_
_publ_author_name
'Adams, Harry'
'Bernad Jr., Pablo L.'
'Hembury, Guy A.'
'Hunter, Christopher A.'
'McCabe, James F.'
'Eggleston, Drake S.'
'Haltiwanger, R. Curtis'
'Livingstone, David J.'
'D. M. Harris, Kenneth'
'Kariuki, Benson M.'

_publ_section_title
;
 Substituent effects on aromatic interactions in the solid state
;
_journal_issue 16
_journal_name_full 'Chemical Communications'
_journal_page_first 1500
_journal_paper_doi 10.1039/b101575n
_journal_year 2001
_chemical_formula_structural 'N-2 methylphenyl 4 t-butylbenzamide'
_chemical_formula_sum 'C18 H21 N O'
_chemical_formula_weight 267.36
_chemical_name_systematic
; 
? 
;
_space_group_IT_number 2
_symmetry_cell_setting triclinic
_symmetry_space_group_name_Hall '-P 1'
_symmetry_space_group_name_H-M 'P -1'
_atom_sites_solution_hydrogens geom
_atom_sites_solution_primary direct
_atom_sites_solution_secondary difmap
_audit_creation_method SHELXL
_cell_angle_alpha 93.932(7)
_cell_angle_beta 91.00(5)
_cell_angle_gamma 89.18(2)
_cell_formula_units_Z 4
_cell_length_a 10.094(4)
_cell_length_b 15.829(10)
_cell_length_c 10.054(6)
_cell_measurement_temperature 296(2)
_cell_volume 1602.2(15)
_computing_structure_refinement 'SHELXL-93 (Sheldrick, 1993)'
_computing_structure_solution 'SHELXS-86 (Sheldrick, 1990)'
_diffrn_ambient_temperature 296(2)
_diffrn_measurement_device 'Rigaku R-Axis'
_diffrn_measurement_method 'Image plate scans'
_diffrn_radiation_monochromator graphite
_diffrn_radiation_source 'Rotating anode'
_diffrn_radiation_type MoK\a
_diffrn_radiation_wavelength 0.71069
_diffrn_reflns_av_R_equivalents 0.0778
_diffrn_reflns_av_sigmaI/netI 0.2605
_diffrn_reflns_limit_h_max 10
_diffrn_reflns_limit_h_min -9
_diffrn_reflns_limit_k_max 15
_diffrn_reflns_limit_k_min -15
_diffrn_reflns_limit_l_max 10
_diffrn_reflns_limit_l_min -9
_diffrn_reflns_number 3630
_diffrn_reflns_theta_max 20.96
_diffrn_reflns_theta_min 1.29
_exptl_absorpt_coefficient_mu 0.068
_exptl_crystal_density_diffrn 1.108
_exptl_crystal_F_000 576
_exptl_crystal_size_max 0.30
_exptl_crystal_size_mid 0.25
_exptl_crystal_size_min 0.05
_refine_diff_density_max 0.186
_refine_diff_density_min -0.174
_refine_diff_density_rms 0.043
_refine_ls_extinction_method none
_refine_ls_goodness_of_fit_all 0.867
_refine_ls_goodness_of_fit_obs 1.163
_refine_ls_matrix_type full
_refine_ls_number_parameters 361
_refine_ls_number_reflns 2317
_refine_ls_number_restraints 0
_refine_ls_restrained_S_all 0.867
_refine_ls_restrained_S_obs 1.163
_refine_ls_R_factor_all 0.1963
_refine_ls_R_factor_obs 0.0676
_refine_ls_shift/esd_max -0.039
_refine_ls_shift/esd_mean 0.008
_refine_ls_structure_factor_coef Fsqd
_refine_ls_weighting_details 'w=1/[\s^2^(Fo^2^)+(0.0000P)^2^+0.0000P] where P=(Fo^2^+2Fc^2^)/3'
_refine_ls_weighting_scheme calc
_refine_ls_wR_factor_all 0.1338
_refine_ls_wR_factor_obs 0.0962
_reflns_number_observed 910
_reflns_number_total 2317
_reflns_observed_criterion >2sigma(I)
_cod_data_source_file b101575n.txt
_cod_data_source_block gah02
_cod_depositor_comments
;
The following automatic conversions were performed:

'_symmetry_cell_setting' value 'Triclinic' changed to 'triclinic'
according to
/usr/data/users/saulius/automatic-downloads/retrospective/RSC/lib/dictionaries/cif_core.dic
dictionary named 'cif_core.dic' version 2.4.2 from 2011-04-26.

Automatic conversion script
Id: cif_fix_values 2281 2013-09-26 08:29:07Z andrius 

The following automatic conversions were performed:

'_refine_ls_weighting_scheme' value 'calc
w=1/[\s^2^(Fo^2^)+(0.0000P)^2^+0.0000P] where P=(Fo^2^+2Fc^2^)/3' was
changed to 'calc'. New tag '_refine_ls_weighting_details' was
created. The value of the new tag was set to
'w=1/[\s^2^(Fo^2^)+(0.0000P)^2^+0.0000P] where P=(Fo^2^+2Fc^2^)/3'.

Automatic conversion script
Id: cif_fix_values 3143 2015-03-26 13:38:13Z robertas 
;
_cod_original_cell_volume 1602.4(15)
_cod_original_sg_symbol_H-M P-1
_cod_database_code 7114801

loop_
_symmetry_equiv_pos_as_xyz
'x, y, z'
'-x, -y, -z'

loop_
_atom_site_aniso_label
_atom_site_aniso_U_11
_atom_site_aniso_U_22
_atom_site_aniso_U_33
_atom_site_aniso_U_23
_atom_site_aniso_U_13
_atom_site_aniso_U_12
O1 0.041(4) 0.073(5) 0.135(8) 0.014(5) -0.024(5) -0.001(4)
O2 0.038(4) 0.070(5) 0.163(9) 0.014(5) 0.033(5) -0.011(4)
N1 0.041(5) 0.045(6) 0.116(9) 0.010(6) -0.002(6) 0.001(5)
N2 0.042(5) 0.043(6) 0.084(8) 0.019(5) 0.006(5) -0.001(4)
C1 0.040(6) 0.066(8) 0.053(10) 0.022(8) 0.002(6) -0.002(6)
C2 0.062(8) 0.080(10) 0.049(10) -0.002(8) 0.017(7) -0.010(6)
C3 0.071(9) 0.050(11) 0.214(22) -0.034(11) -0.030(10) 0.023(7)
C4 0.089(13) 0.057(12) 0.256(28) 0.051(13) -0.059(14) -0.008(9)
C5 0.087(11) 0.108(16) 0.204(22) 0.086(14) -0.011(11) -0.018(9)
C6 0.077(8) 0.077(9) 0.075(11) 0.031(8) 0.028(7) 0.012(7)
C7 0.125(10) 0.130(11) 0.073(11) -0.030(10) 0.034(9) -0.018(9)
C8 0.072(8) 0.051(8) 0.060(10) -0.004(7) 0.008(8) 0.004(7)
C9 0.035(6) 0.065(9) 0.099(12) 0.027(8) -0.022(7) 0.002(6)
C10 0.089(9) 0.040(8) 0.139(14) -0.007(8) -0.035(9) -0.012(6)
C11 0.051(7) 0.066(9) 0.160(15) 0.008(9) -0.041(8) -0.006(7)
C12 0.059(8) 0.068(9) 0.080(12) 0.006(8) 0.015(8) 0.028(7)
C13 0.097(9) 0.039(8) 0.098(13) -0.011(7) -0.016(8) -0.012(7)
C14 0.053(7) 0.070(9) 0.081(11) -0.008(8) -0.026(7) -0.008(7)
C15 0.133(12) 0.072(11) 0.091(14) 0.015(10) 0.003(10) 0.026(9)
C16 0.273(19) 0.066(10) 0.204(21) 0.060(12) -0.034(17) -0.014(11)
C17 0.352(23) 0.054(10) 0.161(19) 0.001(11) 0.062(18) 0.031(12)
C18 0.116(11) 0.111(12) 0.637(41) 0.178(18) 0.151(18) 0.005(10)
C19 0.040(7) 0.069(9) 0.075(12) 0.006(9) -0.001(7) -0.012(7)
C20 0.055(7) 0.072(10) 0.045(11) 0.003(8) 0.006(7) 0.004(7)
C21 0.089(10) 0.068(12) 0.133(16) 0.034(10) 0.032(10) 0.008(8)
C22 0.110(14) 0.046(10) 0.170(22) 0.005(11) 0.033(13) -0.007(9)
C23 0.076(10) 0.082(13) 0.162(19) -0.037(11) -0.003(10) -0.010(8)
C24 0.058(8) 0.056(9) 0.147(15) -0.012(9) 0.003(9) -0.017(7)
C25 0.102(9) 0.103(10) 0.070(11) 0.035(8) -0.003(8) 0.031(8)
C26 0.079(9) 0.050(8) 0.058(10) -0.004(7) -0.005(8) 0.003(7)
C27 0.042(6) 0.047(7) 0.075(10) 0.012(7) -0.007(6) 0.011(6)
C28 0.045(7) 0.063(9) 0.097(11) 0.013(7) 0.027(7) 0.006(6)
C29 0.068(8) 0.044(7) 0.117(12) 0.031(7) 0.029(7) -0.002(6)
C30 0.048(7) 0.063(8) 0.060(10) -0.003(7) -0.017(7) -0.010(7)
C31 0.064(8) 0.058(9) 0.124(13) 0.004(8) 0.000(8) 0.024(7)
C32 0.049(7) 0.060(8) 0.078(11) 0.000(7) 0.006(6) -0.001(6)
C33 0.106(10) 0.047(9) 0.093(14) -0.007(8) -0.017(9) -0.013(7)
C34 0.279(18) 0.058(9) 0.082(13) 0.003(9) -0.005(13) -0.054(10)
C35 0.235(16) 0.065(9) 0.161(17) 0.020(10) 0.069(13) -0.031(10)
C36 0.088(9) 0.061(10) 0.406(26) 0.044(12) -0.041(13) 0.015(7)

loop_
_atom_site_label
_atom_site_type_symbol
_atom_site_fract_x
_atom_site_fract_y
_atom_site_fract_z
_atom_site_U_iso_or_equiv
_atom_site_thermal_displace_type
_atom_site_occupancy
_atom_site_calc_flag
_atom_site_refinement_flags
O1 O -0.2964(6) -0.0016(4) 0.1609(8) 0.083(3) Uani 1 d .
O2 O 0.1997(6) -0.0050(4) 0.2407(8) 0.090(3) Uani 1 d .
N1 N -0.0794(6) 0.0290(5) 0.2039(8) 0.067(3) Uani 1 d .
H1 H -0.0002(6) 0.0087(5) 0.2095(8) 0.081 Uiso 1 calc R
N2 N 0.4172(6) -0.0383(5) 0.2143(8) 0.055(3) Uani 1 d .
H2 H 0.4945(6) -0.0187(5) 0.2009(8) 0.067 Uiso 1 calc R
C1 C -0.0988(9) 0.1189(7) 0.2130(12) 0.052(3) Uani 1 d .
C2 C -0.1632(10) 0.1617(8) 0.3186(12) 0.064(3) Uani 1 d .
C3 C -0.1667(11) 0.2491(8) 0.3217(17) 0.114(6) Uani 1 d .
H3 H -0.2074(11) 0.2785(8) 0.3935(17) 0.137 Uiso 1 calc R
C4 C -0.1134(14) 0.2952(11) 0.2251(20) 0.133(8) Uani 1 d .
H4 H -0.1215(14) 0.3539(11) 0.2279(20) 0.160 Uiso 1 calc R
C5 C -0.0490(13) 0.2511(10) 0.1261(18) 0.129(7) Uani 1 d .
H5 H -0.0091(13) 0.2804(10) 0.0608(18) 0.155 Uiso 1 calc R
C6 C -0.0403(9) 0.1633(8) 0.1185(11) 0.075(4) Uani 1 d .
H6 H 0.0053(9) 0.1347(8) 0.0492(11) 0.090 Uiso 1 calc R
C7 C -0.2197(10) 0.1125(6) 0.4251(10) 0.110(5) Uani 1 d .
H7A H -0.2065(10) 0.0530(6) 0.4030(10) 0.133 Uiso 1 calc R
H7B H -0.3128(10) 0.1248(6) 0.4323(10) 0.133 Uiso 1 calc R
H7C H -0.1761(10) 0.1280(6) 0.5087(10) 0.133 Uiso 1 calc R
C8 C -0.1827(11) -0.0253(7) 0.1866(11) 0.062(3) Uani 1 d .
C9 C -0.1518(9) -0.1178(7) 0.1987(13) 0.066(4) Uani 1 d .
C10 C -0.0496(11) -0.1427(7) 0.2796(13) 0.090(4) Uani 1 d .
H10 H 0.0058(11) -0.1015(7) 0.3195(13) 0.108 Uiso 1 calc R
C11 C -0.0258(9) -0.2262(8) 0.3039(13) 0.093(5) Uani 1 d .
H11 H 0.0464(9) -0.2399(8) 0.3572(13) 0.111 Uiso 1 calc R
C12 C -0.1066(11) -0.2897(8) 0.2509(13) 0.069(4) Uani 1 d .
C13 C -0.2079(11) -0.2643(7) 0.1665(12) 0.079(4) Uani 1 d .
H13 H -0.2620(11) -0.3053(7) 0.1241(12) 0.094 Uiso 1 calc R
C14 C -0.2309(9) -0.1800(7) 0.1437(11) 0.069(4) Uani 1 d .
H14 H -0.3021(9) -0.1657(7) 0.0895(11) 0.083 Uiso 1 calc R
C15 C -0.0969(14) -0.3834(8) 0.2726(16) 0.099(5) Uani 1 d .
C16 C 0.0070(15) -0.3997(7) 0.3783(15) 0.179(7) Uani 1 d .
H16A H 0.0891(15) -0.3748(7) 0.3556(15) 0.215 Uiso 1 calc R
H16B H 0.0196(15) -0.4596(7) 0.3834(15) 0.215 Uiso 1 calc R
H16C H -0.0216(15) -0.3749(7) 0.4630(15) 0.215 Uiso 1 calc R
C17 C -0.0380(14) -0.4300(6) 0.1537(13) 0.189(8) Uani 1 d .
H17A H 0.0426(14) -0.4031(6) 0.1314(13) 0.227 Uiso 1 calc R
H17B H -0.0994(14) -0.4294(6) 0.0798(13) 0.227 Uiso 1 calc R
H17C H -0.0190(14) -0.4875(6) 0.1733(13) 0.227 Uiso 1 calc R
C18 C -0.2175(11) -0.4216(7) 0.3113(18) 0.279(14) Uani 1 d .
H18A H -0.2520(11) -0.3905(7) 0.3886(18) 0.335 Uiso 1 calc R
H18B H -0.1996(11) -0.4791(7) 0.3315(18) 0.335 Uiso 1 calc R
H18C H -0.2814(11) -0.4208(7) 0.2395(18) 0.335 Uiso 1 calc R
C19 C 0.4049(10) -0.1281(7) 0.2266(14) 0.061(4) Uani 1 d .
C20 C 0.4755(10) -0.1663(8) 0.3216(13) 0.057(3) Uani 1 d .
C21 C 0.4607(12) -0.2541(9) 0.3314(15) 0.095(5) Uani 1 d .
H21 H 0.5088(12) -0.2822(9) 0.3951(15) 0.114 Uiso 1 calc R
C22 C 0.3762(15) -0.2969(9) 0.2475(18) 0.108(7) Uani 1 d .
H22 H 0.3652(15) -0.3546(9) 0.2550(18) 0.130 Uiso 1 calc R
C23 C 0.3070(12) -0.2579(10) 0.1527(17) 0.109(6) Uani 1 d .
H23 H 0.2501(12) -0.2895(10) 0.0959(17) 0.131 Uiso 1 calc R
C24 C 0.3186(10) -0.1718(8) 0.1381(13) 0.088(5) Uani 1 d .
H24 H 0.2713(10) -0.1448(8) 0.0727(13) 0.105 Uiso 1 calc R
C25 C 0.5649(9) -0.1176(6) 0.4211(10) 0.090(4) Uani 1 d .
H25A H 0.6062(9) -0.1560(6) 0.4795(10) 0.109 Uiso 1 calc R
H25B H 0.5133(9) -0.0762(6) 0.4725(10) 0.109 Uiso 1 calc R
H25C H 0.6319(9) -0.0897(6) 0.3744(10) 0.109 Uiso 1 calc R
C26 C 0.3111(11) 0.0175(7) 0.2230(10) 0.063(3) Uani 1 d .
C27 C 0.3478(9) 0.1088(6) 0.2178(10) 0.054(3) Uani 1 d .
C28 C 0.4611(8) 0.1405(6) 0.1653(10) 0.068(4) Uani 1 d .
H28 H 0.5241(8) 0.1028(6) 0.1282(10) 0.081 Uiso 1 calc R
C29 C 0.4833(9) 0.2256(6) 0.1664(11) 0.075(4) Uani 1 d .
H29 H 0.5602(9) 0.2434(6) 0.1278(11) 0.090 Uiso 1 calc R
C30 C 0.3963(10) 0.2874(7) 0.2227(11) 0.058(3) Uani 1 d .
C31 C 0.2836(10) 0.2552(7) 0.2745(11) 0.082(4) Uani 1 d .
H31 H 0.2199(10) 0.2929(7) 0.3097(11) 0.099 Uiso 1 calc R
C32 C 0.2609(8) 0.1696(6) 0.2765(10) 0.062(3) Uani 1 d .
H32 H 0.1858(8) 0.1517(6) 0.3182(10) 0.075 Uiso 1 calc R
C33 C 0.4233(12) 0.3827(7) 0.2238(15) 0.083(4) Uani 1 d .
C34 C 0.4864(13) 0.4084(6) 0.3540(12) 0.139(6) Uani 1 d .
H34A H 0.4287(13) 0.3953(6) 0.4245(12) 0.167 Uiso 1 calc R
H34B H 0.5023(13) 0.4681(6) 0.3591(12) 0.167 Uiso 1 calc R
H34C H 0.5689(13) 0.3783(6) 0.3628(12) 0.167 Uiso 1 calc R
C35 C 0.5151(12) 0.4038(6) 0.1151(13) 0.152(6) Uani 1 d .
H35A H 0.4755(12) 0.3875(6) 0.0299(13) 0.182 Uiso 1 calc R
H35B H 0.5977(12) 0.3738(6) 0.1248(13) 0.182 Uiso 1 calc R
H35C H 0.5308(12) 0.4637(6) 0.1213(13) 0.182 Uiso 1 calc R
C36 C 0.2926(9) 0.4319(6) 0.2047(15) 0.184(8) Uani 1 d .
H36A H 0.2532(9) 0.4142(6) 0.1200(15) 0.221 Uiso 1 calc R
H36B H 0.3101(9) 0.4915(6) 0.2077(15) 0.221 Uiso 1 calc R
H36C H 0.2330(9) 0.4207(6) 0.2746(15) 0.221 Uiso 1 calc R

loop_
_atom_type_symbol
_atom_type_description
_atom_type_scat_dispersion_real
_atom_type_scat_dispersion_imag
_atom_type_scat_source
C C 0.0033 0.0016 'International Tables Vol C Tables 4.2.6.8 and 6.1.1.4'
H H 0.0000 0.0000 'International Tables Vol C Tables 4.2.6.8 and 6.1.1.4'
N N 0.0061 0.0033 'International Tables Vol C Tables 4.2.6.8 and 6.1.1.4'
O O 0.0106 0.0060 'International Tables Vol C Tables 4.2.6.8 and 6.1.1.4'

loop_
_geom_angle_atom_site_label_1
_geom_angle_atom_site_label_2
_geom_angle_atom_site_label_3
_geom_angle
C8 N1 C1 121.9(8)
C26 N2 C19 123.2(8)
C6 C1 C2 120.0(10)
C6 C1 N1 117.1(11)
C2 C1 N1 122.7(10)
C3 C2 C1 117.4(11)
C3 C2 C7 123.4(13)
C1 C2 C7 119.2(11)
C4 C3 C2 123.9(16)
C5 C4 C3 116.7(18)
C4 C5 C6 122.1(17)
C1 C6 C5 119.9(11)
O1 C8 N1 122.8(10)
O1 C8 C9 120.4(10)
N1 C8 C9 116.8(9)
C14 C9 C10 116.6(10)
C14 C9 C8 122.4(10)
C10 C9 C8 120.6(11)
C9 C10 C11 122.6(11)
C10 C11 C12 121.5(11)
C11 C12 C13 115.6(11)
C11 C12 C15 127.7(13)
C13 C12 C15 116.7(13)
C14 C13 C12 122.1(11)
C9 C14 C13 121.6(10)
C18 C15 C17 111.8(14)
C18 C15 C16 107.3(13)
C17 C15 C16 100.9(11)
C18 C15 C12 115.6(11)
C17 C15 C12 109.9(11)
C16 C15 C12 110.4(12)
C20 C19 C24 122.7(12)
C20 C19 N2 120.0(12)
C24 C19 N2 117.3(13)
C19 C20 C21 118.6(12)
C19 C20 C25 122.3(12)
C21 C20 C25 119.1(14)
C22 C21 C20 119.2(15)
C23 C22 C21 121.5(16)
C22 C23 C24 121.6(16)
C23 C24 C19 116.4(13)
O2 C26 N2 122.6(10)
O2 C26 C27 123.0(10)
N2 C26 C27 114.3(9)
C28 C27 C32 115.3(9)
C28 C27 C26 127.4(9)
C32 C27 C26 117.3(9)
C29 C28 C27 121.9(9)
C28 C29 C30 123.5(8)
C31 C30 C29 114.1(10)
C31 C30 C33 123.1(11)
C29 C30 C33 122.8(9)
C30 C31 C32 123.1(10)
C31 C32 C27 121.9(9)
C34 C33 C35 108.5(11)
C34 C33 C36 110.7(11)
C35 C33 C36 107.8(12)
C34 C33 C30 107.3(11)
C35 C33 C30 112.5(10)
C36 C33 C30 110.0(9)

loop_
_geom_bond_atom_site_label_1
_geom_bond_atom_site_label_2
_geom_bond_distance
O1 C8 1.231(10)
O2 C26 1.204(10)
N1 C8 1.363(10)
N1 C1 1.431(10)
N2 C26 1.379(10)
N2 C19 1.442(11)
C1 C6 1.367(11)
C1 C2 1.386(11)
C2 C3 1.381(13)
C2 C7 1.493(12)
C3 C4 1.38(2)
C4 C5 1.35(2)
C5 C6 1.389(14)
C8 C9 1.505(12)
C9 C14 1.358(11)
C9 C10 1.373(12)
C10 C11 1.377(12)
C11 C12 1.377(13)
C12 C13 1.389(13)
C12 C15 1.516(14)
C13 C14 1.385(11)
C15 C18 1.438(14)
C15 C17 1.489(15)
C15 C16 1.51(2)
C19 C20 1.353(13)
C19 C24 1.391(13)
C20 C21 1.410(13)
C20 C25 1.514(12)
C21 C22 1.34(2)
C22 C23 1.35(2)
C23 C24 1.387(14)
C26 C27 1.502(11)
C27 C28 1.383(10)
C27 C32 1.400(10)
C28 C29 1.368(10)
C29 C30 1.402(10)
C30 C31 1.378(11)
C30 C33 1.536(12)
C31 C32 1.379(11)
C33 C34 1.479(14)
C33 C35 1.503(13)
C33 C36 1.538(12)
